data_1503187
loop_
_publ_author_name
'Shintani, Ryo'
'Soh, Ying-Teck'
'Hayashi, Tamio'

_publ_section_title
;
 Rhodium-catalyzed asymmetric arylation of azomethine imines.
;
_journal_issue 18
_journal_name_full 'Organic letters'
_journal_page_first 4106
_journal_page_last 4109
_journal_paper_doi 10.1021/ol101700v
_journal_volume 12
_journal_year 2010
_chemical_absolute_configuration ad
_chemical_formula_sum 'C16 H15 Cl N2 O'
_chemical_formula_weight 286.75
_chemical_name_systematic
; 
 ? 
;
_space_group_IT_number 4
_symmetry_cell_setting monoclinic
_symmetry_space_group_name_Hall 'P 2yb'
_symmetry_space_group_name_H-M 'P 1 21 1'
_atom_sites_solution_hydrogens geom
_atom_sites_solution_primary direct
_atom_sites_solution_secondary difmap
_audit_creation_method SHELXL-97
_cell_angle_alpha 90.00
_cell_angle_beta 92.955(10)
_cell_angle_gamma 90.00
_cell_formula_units_Z 8
_cell_length_a 9.710(3)
_cell_length_b 16.275(5)
_cell_length_c 17.801(5)
_cell_measurement_temperature 123(2)
_cell_measurement_theta_max 27.48
_cell_measurement_theta_min 3.03
_cell_volume 2809.4(15)
_computing_structure_refinement 'SHELXL-97 (Sheldrick, 1997)'
_computing_structure_solution 'SHELXS-97 (Sheldrick, 1990)'
_diffrn_ambient_temperature 123(2)
_diffrn_measured_fraction_theta_full 0.995
_diffrn_measured_fraction_theta_max 0.995
_diffrn_radiation_monochromator graphite
_diffrn_radiation_source 'fine-focus sealed tube'
_diffrn_radiation_type MoK\a
_diffrn_radiation_wavelength 0.71075
_diffrn_reflns_av_R_equivalents 0.0657
_diffrn_reflns_av_sigmaI/netI 0.0879
_diffrn_reflns_limit_h_max 12
_diffrn_reflns_limit_h_min -12
_diffrn_reflns_limit_k_max 21
_diffrn_reflns_limit_k_min -21
_diffrn_reflns_limit_l_max 23
_diffrn_reflns_limit_l_min -23
_diffrn_reflns_number 27630
_diffrn_reflns_theta_full 27.48
_diffrn_reflns_theta_max 27.48
_diffrn_reflns_theta_min 3.03
_exptl_absorpt_coefficient_mu 0.269
_exptl_absorpt_correction_T_max 0.9736
_exptl_absorpt_correction_T_min 0.9238
_exptl_absorpt_correction_type none
_exptl_crystal_colour colorless
_exptl_crystal_density_diffrn 1.356
_exptl_crystal_density_method 'not measured'
_exptl_crystal_description prism
_exptl_crystal_F_000 1200
_exptl_crystal_size_max 0.30
_exptl_crystal_size_mid 0.20
_exptl_crystal_size_min 0.10
_refine_diff_density_max 1.781
_refine_diff_density_min -0.660
_refine_diff_density_rms 0.072
_refine_ls_abs_structure_details 'Flack H D (1983), Acta Cryst. A39, 876-881'
_refine_ls_abs_structure_Flack 0.00(6)
_refine_ls_extinction_method none
_refine_ls_goodness_of_fit_ref 1.073
_refine_ls_hydrogen_treatment constr
_refine_ls_matrix_type full
_refine_ls_number_parameters 721
_refine_ls_number_reflns 12551
_refine_ls_number_restraints 1
_refine_ls_restrained_S_all 1.072
_refine_ls_R_factor_all 0.0954
_refine_ls_R_factor_gt 0.0693
_refine_ls_shift/su_max 0.001
_refine_ls_shift/su_mean 0.000
_refine_ls_structure_factor_coef Fsqd
_refine_ls_weighting_details 'calc w=1/[\s^2^(Fo^2^)+(0.1000P)^2^+0.0000P] where P=(Fo^2^+2Fc^2^)/3'
_refine_ls_weighting_scheme calc
_refine_ls_wR_factor_gt 0.1729
_refine_ls_wR_factor_ref 0.1897
_reflns_number_gt 8908
_reflns_number_total 12551
_reflns_threshold_expression >2sigma(I)
_cod_data_source_file ol101700v_si_002.cif
_cod_data_source_block cif
_cod_depositor_comments
;
The following automatic conversions were performed:

'_symmetry_cell_setting' value 'Monoclinic' changed to 'monoclinic'
according to /home/saulius/struct/CIF-dictionaries/cif_core.dic
dictionary named 'cif_core.dic' version 2.4.2 from 2011-04-26.

Automatic conversion script
Id: cif_fix_values 1715 2011-07-08 13:25:40Z adriana 
;
_cod_original_cell_volume 2809.5(14)
_cod_original_sg_symbol_H-M P2(1)
_cod_database_code 1503187

loop_
_symmetry_equiv_pos_as_xyz
'x, y, z'
'-x, y+1/2, -z'

loop_
_atom_site_label
_atom_site_type_symbol
_atom_site_fract_x
_atom_site_fract_y
_atom_site_fract_z
_atom_site_U_iso_or_equiv
_atom_site_adp_type
_atom_site_occupancy
_atom_site_symmetry_multiplicity
_atom_site_calc_flag
_atom_site_refinement_flags
Cl2 Cl 0.31664(11) 0.48546(9) 0.44521(6) 0.0481(3) Uani 1 1 d .
Cl3 Cl 0.75708(16) 0.10601(10) 0.16601(8) 0.0670(4) Uani 1 1 d .
O3 O 0.6030(3) 0.2920(2) 0.63022(17) 0.0381(7) Uani 1 1 d .
N2 N 0.7710(3) 0.8478(2) 0.16929(18) 0.0282(7) Uani 1 1 d .
H15 H 0.7134 0.8867 0.1540 0.034 Uiso 1 1 calc R
O1 O 0.9611(3) 0.90562(19) 0.12173(16) 0.0355(7) Uani 1 1 d .
N4 N 0.7781(3) 0.4257(2) 0.69501(19) 0.0288(7) Uani 1 1 d .
H16 H 0.7234 0.3832 0.6865 0.035 Uiso 1 1 calc R
N3 N 0.7337(3) 0.4998(2) 0.72949(17) 0.0264(7) Uani 1 1 d .
N1 N 0.7274(3) 0.7775(2) 0.20996(17) 0.0297(7) Uani 1 1 d .
O2 O 0.9682(3) 0.37155(19) 0.64193(17) 0.0379(7) Uani 1 1 d .
C26 C 0.4494(4) 0.4706(3) 0.6907(2) 0.0299(8) Uani 1 1 d .
H17 H 0.4769 0.4670 0.7426 0.036 Uiso 1 1 calc R
C21 C 0.5326(4) 0.5110(2) 0.6411(2) 0.0272(8) Uani 1 1 d .
C1 C 0.9050(4) 0.8503(2) 0.1561(2) 0.0265(8) Uani 1 1 d .
N6 N 0.7736(4) 0.2891(3) 0.5466(2) 0.0405(9) Uani 1 1 d .
H30 H 0.8429 0.2864 0.5804 0.049 Uiso 1 1 calc R
N5 N 0.7942(4) 0.2965(3) 0.4683(2) 0.0416(9) Uani 1 1 d .
C17 C 0.9121(4) 0.4267(3) 0.6766(2) 0.0300(9) Uani 1 1 d .
C24 C 0.2836(4) 0.4396(3) 0.5891(2) 0.0319(9) Uani 1 1 d .
H18 H 0.1989 0.4157 0.5712 0.038 Uiso 1 1 calc R
C16 C 0.4423(4) 0.8052(2) 0.1596(2) 0.0331(9) Uani 1 1 d .
H1 H 0.4668 0.8186 0.2105 0.040 Uiso 1 1 calc R
C23 C 0.3684(4) 0.4800(3) 0.5405(2) 0.0335(9) Uani 1 1 d .
C22 C 0.4929(4) 0.5152(3) 0.5658(2) 0.0289(8) Uani 1 1 d .
H19 H 0.5499 0.5418 0.5315 0.035 Uiso 1 1 calc R
C3 C 0.8607(4) 0.7462(3) 0.2438(2) 0.0343(9) Uani 1 1 d .
H2 H 0.8594 0.6855 0.2470 0.041 Uiso 1 1 calc R
H3 H 0.8786 0.7690 0.2949 0.041 Uiso 1 1 calc R
C39 C 0.7990(5) 0.1688(3) 0.3053(2) 0.0393(10) Uani 1 1 d .
H31 H 0.7363 0.1288 0.3221 0.047 Uiso 1 1 calc R
C2 C 0.9708(4) 0.7749(3) 0.1914(2) 0.0298(8) Uani 1 1 d .
H4 H 1.0580 0.7885 0.2199 0.036 Uiso 1 1 calc R
H5 H 0.9890 0.7327 0.1531 0.036 Uiso 1 1 calc R
C10 C 0.6799(4) 0.5658(3) 0.1710(3) 0.0361(9) Uani 1 1 d .
H6 H 0.7296 0.5637 0.1265 0.043 Uiso 1 1 calc R
C19 C 0.8690(4) 0.5347(3) 0.7601(2) 0.0327(9) Uani 1 1 d .
H20 H 0.8914 0.5144 0.8117 0.039 Uiso 1 1 calc R
H21 H 0.8658 0.5955 0.7610 0.039 Uiso 1 1 calc R
C32 C 0.5724(5) 0.6522(3) 0.7624(2) 0.0384(10) Uani 1 1 d .
H22 H 0.5370 0.6072 0.7894 0.046 Uiso 1 1 calc R
C43 C 1.0694(5) 0.2367(4) 0.5135(2) 0.0478(13) Uani 1 1 d .
H32 H 1.0579 0.2947 0.5112 0.057 Uiso 1 1 calc R
C7 C 0.5340(5) 0.5717(3) 0.3012(3) 0.0458(12) Uani 1 1 d .
H7 H 0.4845 0.5744 0.3458 0.055 Uiso 1 1 calc R
C44 C 0.9680(4) 0.1845(3) 0.4802(2) 0.0369(10) Uani 1 1 d .
C5 C 0.6314(4) 0.6398(3) 0.1981(2) 0.0325(9) Uani 1 1 d .
C18 C 0.9749(4) 0.5044(3) 0.7061(2) 0.0341(9) Uani 1 1 d .
H23 H 0.9870 0.5445 0.6650 0.041 Uiso 1 1 calc R
H24 H 1.0653 0.4942 0.7327 0.041 Uiso 1 1 calc R
C4 C 0.6603(4) 0.7189(2) 0.1551(2) 0.0282(8) Uani 1 1 d .
H8 H 0.7257 0.7064 0.1150 0.034 Uiso 1 1 calc R
C33 C 0.6411(4) 0.2866(3) 0.5656(2) 0.0355(9) Uani 1 1 d .
C20 C 0.6682(4) 0.5514(2) 0.6689(2) 0.0269(8) Uani 1 1 d .
H60 H 0.7310 0.5542 0.6262 0.032 Uiso 1 1 calc R
C15 C 0.3220(4) 0.8351(3) 0.1260(3) 0.0348(9) Uani 1 1 d .
H9 H 0.2625 0.8682 0.1540 0.042 Uiso 1 1 calc R
C36 C 0.8378(4) 0.2161(3) 0.4387(2) 0.0397(10) Uani 1 1 d .
H33 H 0.7621 0.1754 0.4450 0.048 Uiso 1 1 calc R
C37 C 0.9550(5) 0.2822(3) 0.3306(3) 0.0454(11) Uani 1 1 d .
H34 H 0.9986 0.3191 0.3656 0.054 Uiso 1 1 calc R
C25 C 0.3260(4) 0.4354(3) 0.6639(2) 0.0339(9) Uani 1 1 d .
H25 H 0.2697 0.4079 0.6980 0.041 Uiso 1 1 calc R
C38 C 0.8627(4) 0.2241(3) 0.3548(2) 0.0338(9) Uani 1 1 d .
C11 C 0.5292(4) 0.7549(2) 0.1189(2) 0.0287(8) Uani 1 1 d .
C28 C 0.6899(5) 0.7047(3) 0.6578(3) 0.0409(10) Uani 1 1 d .
H26 H 0.7359 0.6959 0.6127 0.049 Uiso 1 1 calc R
C12 C 0.4939(4) 0.7380(3) 0.0440(2) 0.0366(10) Uani 1 1 d .
H10 H 0.5531 0.7049 0.0157 0.044 Uiso 1 1 calc R
C48 C 1.1842(5) 0.2035(4) 0.5492(3) 0.0539(15) Uani 1 1 d .
H35 H 1.2510 0.2390 0.5728 0.065 Uiso 1 1 calc R
C34 C 0.5516(5) 0.2816(3) 0.4933(3) 0.0446(11) Uani 1 1 d .
H36 H 0.4671 0.3153 0.4960 0.054 Uiso 1 1 calc R
H37 H 0.5258 0.2242 0.4807 0.054 Uiso 1 1 calc R
C6 C 0.5566(4) 0.6422(3) 0.2620(2) 0.0375(10) Uani 1 1 d .
H11 H 0.5208 0.6930 0.2787 0.045 Uiso 1 1 calc R
C31 C 0.5542(5) 0.7321(3) 0.7879(3) 0.0499(12) Uani 1 1 d .
H27 H 0.5082 0.7417 0.8329 0.060 Uiso 1 1 calc R
C14 C 0.2875(4) 0.8176(3) 0.0522(3) 0.0397(10) Uani 1 1 d .
H12 H 0.2043 0.8387 0.0294 0.048 Uiso 1 1 calc R
C27 C 0.6430(4) 0.6380(2) 0.6969(2) 0.0314(9) Uani 1 1 d .
C46 C 1.1075(5) 0.0671(4) 0.5179(3) 0.0556(15) Uani 1 1 d .
H38 H 1.1215 0.0093 0.5193 0.067 Uiso 1 1 calc R
C47 C 1.2053(5) 0.1206(5) 0.5516(3) 0.0586(17) Uani 1 1 d .
H39 H 1.2865 0.0991 0.5763 0.070 Uiso 1 1 calc R
C8 C 0.5815(5) 0.4970(3) 0.2775(3) 0.0472(12) Uani 1 1 d .
H13 H 0.5659 0.4483 0.3052 0.057 Uiso 1 1 calc R
C13 C 0.3737(5) 0.7687(3) 0.0101(3) 0.0419(10) Uani 1 1 d .
H14 H 0.3497 0.7569 -0.0411 0.050 Uiso 1 1 calc R
C29 C 0.6714(6) 0.7845(3) 0.6831(3) 0.0542(13) Uani 1 1 d .
H28 H 0.7056 0.8297 0.6558 0.065 Uiso 1 1 calc R
C40 C 0.8310(6) 0.1740(4) 0.2284(3) 0.0525(14) Uani 1 1 d .
C41 C 0.9229(5) 0.2327(4) 0.2053(3) 0.0510(13) Uani 1 1 d .
H40 H 0.9442 0.2359 0.1539 0.061 Uiso 1 1 calc R
C45 C 0.9888(5) 0.1006(3) 0.4822(2) 0.0414(11) Uani 1 1 d .
H41 H 0.9215 0.0651 0.4590 0.050 Uiso 1 1 calc R
C9 C 0.6531(5) 0.4945(3) 0.2116(3) 0.0487(12) Uani 1 1 d .
C30 C 0.6033(6) 0.7974(3) 0.7475(3) 0.0546(14) Uani 1 1 d .
H29 H 0.5897 0.8519 0.7647 0.066 Uiso 1 1 calc R
C42 C 0.9829(5) 0.2860(4) 0.2564(3) 0.0577(14) Uani 1 1 d .
H42 H 1.0452 0.3265 0.2399 0.069 Uiso 1 1 calc R
C35 C 0.6519(4) 0.3178(3) 0.4367(3) 0.0466(12) Uani 1 1 d .
H43 H 0.6348 0.2930 0.3863 0.056 Uiso 1 1 calc R
H44 H 0.6405 0.3780 0.4325 0.056 Uiso 1 1 calc R
Cl4 Cl 0.14610(12) 0.28384(7) 0.04804(6) 0.0449(3) Uani 1 1 d .
N8 N -0.2377(3) -0.0297(2) 0.02034(18) 0.0313(7) Uani 1 1 d .
H45 H -0.1696 -0.0358 0.0544 0.038 Uiso 1 1 calc R
O4 O -0.4109(3) -0.0303(2) 0.10201(18) 0.0452(8) Uani 1 1 d .
N7 N -0.2151(3) -0.0253(2) -0.05835(17) 0.0290(7) Uani 1 1 d .
C54 C -0.0330(4) 0.0778(2) -0.0300(2) 0.0257(8) Uani 1 1 d .
C52 C -0.1654(4) 0.0585(2) -0.0762(2) 0.0252(8) Uani 1 1 d .
H46 H -0.2374 0.0990 -0.0628 0.030 Uiso 1 1 calc R
C59 C -0.1453(4) 0.0649(3) -0.1597(2) 0.0303(8) Uani 1 1 d .
C56 C 0.1170(5) 0.1810(3) 0.0273(2) 0.0356(10) Uani 1 1 d .
C58 C 0.0636(4) 0.0187(3) -0.0084(2) 0.0306(9) Uani 1 1 d .
H47 H 0.0469 -0.0372 -0.0213 0.037 Uiso 1 1 calc R
C50 C -0.3702(4) -0.0237(3) 0.0389(3) 0.0372(10) Uani 1 1 d .
C53 C 0.1851(4) 0.0402(3) 0.0322(2) 0.0343(9) Uani 1 1 d .
H48 H 0.2499 -0.0011 0.0474 0.041 Uiso 1 1 calc R
C60 C -0.0526(4) 0.0135(3) -0.1939(2) 0.0378(10) Uani 1 1 d .
H49 H -0.0045 -0.0276 -0.1652 0.045 Uiso 1 1 calc R
C55 C -0.0061(4) 0.1593(3) -0.0119(2) 0.0312(9) Uani 1 1 d .
H50 H -0.0716 0.2006 -0.0261 0.037 Uiso 1 1 calc R
C63 C -0.1896(5) 0.1336(3) -0.2777(2) 0.0398(10) Uani 1 1 d .
H51 H -0.2371 0.1752 -0.3061 0.048 Uiso 1 1 calc R
C57 C 0.2115(4) 0.1218(3) 0.0504(2) 0.0370(10) Uani 1 1 d .
H52 H 0.2937 0.1367 0.0784 0.044 Uiso 1 1 calc R
C51 C -0.4542(4) -0.0120(3) -0.0340(3) 0.0412(10) Uani 1 1 d .
H53 H -0.4801 0.0464 -0.0416 0.049 Uiso 1 1 calc R
H54 H -0.5388 -0.0460 -0.0354 0.049 Uiso 1 1 calc R
C49 C -0.3558(4) -0.0405(3) -0.0930(3) 0.0363(10) Uani 1 1 d .
H55 H -0.3693 -0.0996 -0.1043 0.044 Uiso 1 1 calc R
H56 H -0.3707 -0.0087 -0.1401 0.044 Uiso 1 1 calc R
C64 C -0.2129(4) 0.1236(3) -0.2017(2) 0.0333(9) Uani 1 1 d .
H57 H -0.2771 0.1583 -0.1787 0.040 Uiso 1 1 calc R
C62 C -0.0980(5) 0.0832(3) -0.3113(2) 0.0438(11) Uani 1 1 d .
H58 H -0.0812 0.0902 -0.3630 0.053 Uiso 1 1 calc R
C61 C -0.0302(5) 0.0222(3) -0.2700(3) 0.0452(11) Uani 1 1 d .
H59 H 0.0316 -0.0136 -0.2936 0.054 Uiso 1 1 calc R
Cl1 Cl 0.71229(13) 0.40125(8) 0.17869(11) 0.0663(4) Uani 1 1 d .

loop_
_atom_site_aniso_label
_atom_site_aniso_U_11
_atom_site_aniso_U_22
_atom_site_aniso_U_33
_atom_site_aniso_U_23
_atom_site_aniso_U_13
_atom_site_aniso_U_12
Cl2 0.0452(6) 0.0743(8) 0.0247(5) 0.0046(5) -0.0001(4) -0.0066(6)
Cl3 0.0819(10) 0.0738(10) 0.0446(7) -0.0194(7) -0.0045(7) 0.0110(8)
O3 0.0429(16) 0.0366(17) 0.0363(16) -0.0028(13) 0.0150(13) 0.0001(13)
N2 0.0269(16) 0.0300(17) 0.0282(17) 0.0033(14) 0.0057(14) -0.0039(13)
O1 0.0307(13) 0.0403(16) 0.0356(16) 0.0073(13) 0.0016(12) -0.0090(13)
N4 0.0279(16) 0.0297(18) 0.0298(17) -0.0010(14) 0.0118(14) 0.0037(13)
N3 0.0272(14) 0.0272(17) 0.0249(15) -0.0014(13) 0.0034(13) 0.0046(13)
N1 0.0325(16) 0.0319(18) 0.0250(16) -0.0001(14) 0.0036(13) -0.0070(14)
O2 0.0325(14) 0.0441(18) 0.0378(16) -0.0022(14) 0.0075(13) 0.0128(13)
C26 0.0334(19) 0.034(2) 0.0236(18) 0.0003(16) 0.0110(16) 0.0018(17)
C21 0.0282(18) 0.0274(19) 0.0265(18) 0.0021(15) 0.0055(16) 0.0050(15)
C1 0.0288(18) 0.029(2) 0.0223(18) -0.0060(15) 0.0070(16) -0.0004(16)
N6 0.0375(18) 0.058(2) 0.0272(17) -0.0026(18) 0.0108(15) 0.0161(18)
N5 0.0432(19) 0.054(3) 0.0283(18) 0.0005(17) 0.0041(16) 0.0092(18)
C17 0.0239(17) 0.041(2) 0.0254(19) 0.0074(17) 0.0046(16) 0.0068(17)
C24 0.0300(19) 0.030(2) 0.036(2) -0.0013(17) 0.0053(18) -0.0015(16)
C16 0.036(2) 0.027(2) 0.036(2) 0.0006(17) 0.0038(18) -0.0013(17)
C23 0.0353(19) 0.042(2) 0.0231(18) 0.0031(18) 0.0036(16) 0.0024(19)
C22 0.0271(18) 0.036(2) 0.0247(18) 0.0055(16) 0.0088(16) -0.0011(16)
C3 0.032(2) 0.040(2) 0.031(2) 0.0049(18) -0.0002(17) -0.0112(17)
C39 0.043(2) 0.044(3) 0.030(2) -0.0057(19) 0.0001(19) 0.012(2)
C2 0.0299(18) 0.035(2) 0.0251(18) -0.0010(17) 0.0059(16) 0.0000(17)
C10 0.035(2) 0.030(2) 0.043(2) 0.0024(18) 0.0016(19) 0.0012(17)
C19 0.0251(18) 0.037(2) 0.035(2) -0.0019(18) -0.0031(17) 0.0025(17)
C32 0.041(2) 0.039(2) 0.035(2) -0.0046(19) 0.0038(19) 0.008(2)
C43 0.041(2) 0.078(4) 0.024(2) -0.011(2) 0.0060(19) 0.012(2)
C7 0.044(2) 0.055(3) 0.038(2) 0.012(2) -0.004(2) -0.015(2)
C44 0.034(2) 0.061(3) 0.0162(18) -0.0105(18) 0.0075(17) 0.010(2)
C5 0.0270(19) 0.033(2) 0.038(2) -0.0006(18) 0.0071(17) -0.0032(16)
C18 0.0314(19) 0.037(2) 0.035(2) 0.0018(18) 0.0080(17) 0.0001(17)
C4 0.0255(18) 0.033(2) 0.0258(19) -0.0038(16) -0.0008(16) -0.0019(16)
C33 0.035(2) 0.035(2) 0.038(2) -0.0010(19) 0.0101(18) 0.0050(18)
C20 0.0260(18) 0.032(2) 0.0229(18) 0.0021(15) 0.0060(15) 0.0050(15)
C15 0.0250(18) 0.029(2) 0.051(3) 0.0042(19) 0.0085(19) 0.0039(16)
C36 0.037(2) 0.052(3) 0.030(2) -0.005(2) -0.0004(19) 0.007(2)
C37 0.043(2) 0.054(3) 0.039(2) 0.004(2) 0.004(2) 0.001(2)
C25 0.0304(19) 0.035(2) 0.037(2) 0.0039(18) 0.0131(18) -0.0010(17)
C38 0.032(2) 0.044(2) 0.025(2) -0.0016(17) 0.0038(17) 0.0085(18)
C11 0.0240(17) 0.0261(19) 0.037(2) 0.0052(17) 0.0079(16) -0.0007(15)
C28 0.042(2) 0.034(2) 0.046(3) 0.004(2) -0.003(2) 0.0024(19)
C12 0.036(2) 0.037(2) 0.037(2) -0.0056(19) 0.0058(19) 0.0011(18)
C48 0.035(2) 0.101(5) 0.026(2) -0.016(3) 0.001(2) 0.014(3)
C34 0.041(2) 0.053(3) 0.040(2) -0.005(2) 0.001(2) 0.015(2)
C6 0.036(2) 0.048(3) 0.029(2) 0.0047(19) 0.0006(18) -0.0134(19)
C31 0.049(3) 0.050(3) 0.050(3) -0.017(2) 0.002(2) 0.013(2)
C14 0.034(2) 0.033(2) 0.052(3) 0.006(2) 0.007(2) 0.0032(18)
C27 0.0280(18) 0.030(2) 0.036(2) -0.0070(17) -0.0012(17) 0.0050(16)
C46 0.045(3) 0.091(4) 0.033(2) 0.009(3) 0.019(2) 0.024(3)
C47 0.038(3) 0.116(6) 0.022(2) 0.002(3) -0.002(2) 0.021(3)
C8 0.040(2) 0.050(3) 0.051(3) 0.024(2) -0.013(2) -0.013(2)
C13 0.042(2) 0.042(3) 0.041(2) -0.004(2) -0.006(2) -0.004(2)
C29 0.067(3) 0.032(2) 0.062(3) 0.002(2) -0.012(3) 0.005(2)
C40 0.058(3) 0.062(3) 0.036(2) -0.012(2) -0.005(2) 0.031(3)
C41 0.053(3) 0.071(4) 0.030(2) 0.010(2) 0.014(2) 0.018(3)
C45 0.045(2) 0.059(3) 0.022(2) 0.001(2) 0.0104(18) 0.013(2)
C9 0.041(2) 0.032(2) 0.070(3) 0.002(2) -0.022(2) -0.005(2)
C30 0.064(3) 0.038(3) 0.060(3) -0.012(2) -0.020(3) 0.017(2)
C42 0.049(3) 0.069(4) 0.056(3) 0.015(3) 0.013(2) 0.010(3)
C35 0.040(2) 0.065(3) 0.034(2) 0.004(2) 0.004(2) 0.019(2)
Cl4 0.0542(6) 0.0376(6) 0.0432(6) -0.0026(5) 0.0053(5) -0.0170(5)
N8 0.0270(15) 0.041(2) 0.0258(16) 0.0105(15) 0.0037(13) -0.0038(14)
O4 0.0358(15) 0.054(2) 0.0476(18) 0.0146(16) 0.0166(14) 0.0004(14)
N7 0.0260(15) 0.0321(18) 0.0287(16) 0.0008(14) 0.0007(13) -0.0005(14)
C54 0.0256(17) 0.034(2) 0.0184(17) 0.0033(15) 0.0048(15) -0.0021(15)
C52 0.0213(16) 0.0274(19) 0.0271(19) -0.0002(15) 0.0047(15) 0.0000(14)
C59 0.035(2) 0.031(2) 0.0251(19) 0.0040(16) 0.0031(17) 0.0022(17)
C56 0.046(2) 0.037(2) 0.0255(19) -0.0015(17) 0.0096(19) -0.0145(19)
C58 0.0320(19) 0.033(2) 0.0275(19) 0.0017(17) 0.0066(17) -0.0045(16)
C50 0.0287(18) 0.033(2) 0.051(3) 0.015(2) 0.0126(18) -0.0012(18)
C53 0.0290(19) 0.047(3) 0.027(2) 0.0072(18) -0.0002(17) -0.0020(18)
C60 0.037(2) 0.043(3) 0.033(2) -0.0013(19) 0.0028(18) 0.0100(19)
C55 0.0345(19) 0.039(2) 0.0208(18) 0.0027(16) 0.0100(16) -0.0030(18)
C63 0.040(2) 0.049(3) 0.030(2) 0.013(2) -0.0033(19) -0.005(2)
C57 0.034(2) 0.046(3) 0.031(2) 0.0088(19) 0.0076(18) -0.0080(19)
C51 0.0273(18) 0.049(3) 0.047(3) 0.013(2) -0.0024(18) -0.0022(19)
C49 0.0279(19) 0.036(2) 0.045(2) 0.0060(19) -0.0036(18) -0.0064(17)
C64 0.0318(19) 0.034(2) 0.034(2) 0.0043(18) 0.0012(17) 0.0021(17)
C62 0.043(2) 0.067(3) 0.022(2) -0.001(2) -0.0003(19) -0.012(2)
C61 0.046(2) 0.061(3) 0.029(2) -0.010(2) 0.010(2) 0.004(2)
Cl1 0.0509(7) 0.0321(6) 0.1149(13) -0.0014(7) -0.0042(8) 0.0004(5)

loop_
_atom_type_symbol
_atom_type_description
_atom_type_scat_dispersion_real
_atom_type_scat_dispersion_imag
_atom_type_scat_source
C C 0.0033 0.0016 'International Tables Vol C Tables 4.2.6.8 and 6.1.1.4'
H H 0.0000 0.0000 'International Tables Vol C Tables 4.2.6.8 and 6.1.1.4'
O O 0.0106 0.0060 'International Tables Vol C Tables 4.2.6.8 and 6.1.1.4'
N N 0.0061 0.0033 'International Tables Vol C Tables 4.2.6.8 and 6.1.1.4'
Cl Cl 0.1484 0.1585 'International Tables Vol C Tables 4.2.6.8 and 6.1.1.4'

loop_
_geom_angle_atom_site_label_1
_geom_angle_atom_site_label_2
_geom_angle_atom_site_label_3
_geom_angle
C1 N2 N1 115.5(3)
C1 N2 H15 122.2
N1 N2 H15 122.2
C17 N4 N3 114.0(3)
C17 N4 H16 123.0
N3 N4 H16 123.0
N4 N3 C20 107.0(3)
N4 N3 C19 101.4(3)
C20 N3 C19 112.5(3)
N2 N1 C3 101.8(3)
N2 N1 C4 108.1(3)
C3 N1 C4 112.8(3)
C25 C26 C21 119.7(4)
C25 C26 H17 120.1
C21 C26 H17 120.1
C22 C21 C26 119.8(3)
C22 C21 C20 119.1(3)
C26 C21 C20 121.1(3)
O1 C1 N2 124.8(4)
O1 C1 C2 127.9(3)
N2 C1 C2 107.3(3)
C33 N6 N5 115.6(4)
C33 N6 H30 122.2
N5 N6 H30 122.2
N6 N5 C36 109.3(3)
N6 N5 C35 102.3(3)
C36 N5 C35 110.1(4)
O2 C17 N4 124.5(4)
O2 C17 C18 127.7(3)
N4 C17 C18 107.8(3)
C25 C24 C23 118.0(4)
C25 C24 H18 121.0
C23 C24 H18 121.0
C15 C16 C11 120.2(4)
C15 C16 H1 119.9
C11 C16 H1 119.9
C24 C23 C22 121.7(4)
C24 C23 Cl2 118.6(3)
C22 C23 Cl2 119.7(3)
C21 C22 C23 119.3(3)
C21 C22 H19 120.3
C23 C22 H19 120.3
N1 C3 C2 105.7(3)
N1 C3 H2 110.6
C2 C3 H2 110.6
N1 C3 H3 110.6
C2 C3 H3 110.6
H2 C3 H3 108.7
C38 C39 C40 117.5(5)
C38 C39 H31 121.2
C40 C39 H31 121.2
C1 C2 C3 102.0(3)
C1 C2 H4 111.4
C3 C2 H4 111.4
C1 C2 H5 111.4
C3 C2 H5 111.4
H4 C2 H5 109.2
C5 C10 C9 117.7(4)
C5 C10 H6 121.1
C9 C10 H6 121.1
N3 C19 C18 104.7(3)
N3 C19 H20 110.8
C18 C19 H20 110.8
N3 C19 H21 110.8
C18 C19 H21 110.8
H20 C19 H21 108.9
C31 C32 C27 120.1(5)
C31 C32 H22 120.0
C27 C32 H22 120.0
C48 C43 C44 119.5(6)
C48 C43 H32 120.2
C44 C43 H32 120.2
C6 C7 C8 121.4(5)
C6 C7 H7 119.3
C8 C7 H7 119.3
C45 C44 C43 119.2(4)
C45 C44 C36 117.7(4)
C43 C44 C36 123.1(5)
C6 C5 C10 120.9(4)
C6 C5 C4 120.4(4)
C10 C5 C4 118.8(4)
C17 C18 C19 102.7(3)
C17 C18 H23 111.2
C19 C18 H23 111.2
C17 C18 H24 111.2
C19 C18 H24 111.2
H23 C18 H24 109.1
N1 C4 C11 111.1(3)
N1 C4 C5 107.2(3)
C11 C4 C5 111.4(3)
N1 C4 H8 109.0
C11 C4 H8 109.0
C5 C4 H8 109.0
O3 C33 N6 124.7(4)
O3 C33 C34 127.6(4)
N6 C33 C34 107.6(4)
N3 C20 C27 110.9(3)
N3 C20 C21 108.8(3)
C27 C20 C21 110.7(3)
N3 C20 H60 108.8
C27 C20 H60 108.8
C21 C20 H60 108.8
C14 C15 C16 120.3(4)
C14 C15 H9 119.8
C16 C15 H9 119.8
N5 C36 C44 111.9(4)
N5 C36 C38 109.5(4)
C44 C36 C38 109.5(3)
N5 C36 H33 108.6
C44 C36 H33 108.6
C38 C36 H33 108.6
C42 C37 C38 119.7(5)
C42 C37 H34 120.1
C38 C37 H34 120.1
C24 C25 C26 121.4(4)
C24 C25 H25 119.3
C26 C25 H25 119.3
C39 C38 C37 121.4(4)
C39 C38 C36 118.6(4)
C37 C38 C36 119.8(4)
C12 C11 C16 119.1(4)
C12 C11 C4 119.5(4)
C16 C11 C4 121.4(4)
C27 C28 C29 121.4(5)
C27 C28 H26 119.3
C29 C28 H26 119.3
C13 C12 C11 120.6(4)
C13 C12 H10 119.7
C11 C12 H10 119.7
C47 C48 C43 121.6(6)
C47 C48 H35 119.2
C43 C48 H35 119.2
C33 C34 C35 100.3(4)
C33 C34 H36 111.7
C35 C34 H36 111.7
C33 C34 H37 111.7
C35 C34 H37 111.7
H36 C34 H37 109.5
C7 C6 C5 120.1(5)
C7 C6 H11 120.0
C5 C6 H11 120.0
C30 C31 C32 119.8(5)
C30 C31 H27 120.1
C32 C31 H27 120.1
C15 C14 C13 120.6(4)
C15 C14 H12 119.7
C13 C14 H12 119.7
C28 C27 C32 118.6(4)
C28 C27 C20 120.1(4)
C32 C27 C20 121.3(4)
C45 C46 C47 118.5(6)
C45 C46 H38 120.8
C47 C46 H38 120.8
C48 C47 C46 120.3(5)
C48 C47 H39 119.9
C46 C47 H39 119.9
C7 C8 C9 118.3(4)
C7 C8 H13 120.8
C9 C8 H13 120.8
C12 C13 C14 119.2(4)
C12 C13 H14 120.4
C14 C13 H14 120.4
C30 C29 C28 119.4(5)
C30 C29 H28 120.3
C28 C29 H28 120.3
C41 C40 C39 120.2(5)
C41 C40 Cl3 120.9(4)
C39 C40 Cl3 118.9(5)
C42 C41 C40 120.1(5)
C42 C41 H40 120.0
C40 C41 H40 120.0
C44 C45 C46 120.9(5)
C44 C45 H41 119.5
C46 C45 H41 119.5
C8 C9 C10 121.6(5)
C8 C9 Cl1 119.9(4)
C10 C9 Cl1 118.5(4)
C29 C30 C31 120.8(5)
C29 C30 H29 119.6
C31 C30 H29 119.6
C37 C42 C41 121.1(5)
C37 C42 H42 119.5
C41 C42 H42 119.5
N5 C35 C34 105.4(4)
N5 C35 H43 110.7
C34 C35 H43 110.7
N5 C35 H44 110.7
C34 C35 H44 110.7
H43 C35 H44 108.8
C50 N8 N7 115.7(3)
C50 N8 H45 122.1
N7 N8 H45 122.1
N8 N7 C52 108.8(3)
N8 N7 C49 102.3(3)
C52 N7 C49 111.4(3)
C58 C54 C55 118.9(4)
C58 C54 C52 123.2(4)
C55 C54 C52 117.8(3)
N7 C52 C59 109.5(3)
N7 C52 C54 110.4(3)
C59 C52 C54 111.6(3)
N7 C52 H46 108.4
C59 C52 H46 108.4
C54 C52 H46 108.4
C64 C59 C60 119.1(4)
C64 C59 C52 120.4(4)
C60 C59 C52 120.5(4)
C57 C56 C55 120.8(4)
C57 C56 Cl4 120.8(3)
C55 C56 Cl4 118.4(4)
C54 C58 C53 120.9(4)
C54 C58 H47 119.6
C53 C58 H47 119.6
O4 C50 N8 125.5(4)
O4 C50 C51 128.3(4)
N8 C50 C51 106.1(4)
C57 C53 C58 120.1(4)
C57 C53 H48 120.0
C58 C53 H48 120.0
C61 C60 C59 120.1(4)
C61 C60 H49 119.9
C59 C60 H49 119.9
C54 C55 C56 120.2(4)
C54 C55 H50 119.9
C56 C55 H50 119.9
C62 C63 C64 119.7(4)
C62 C63 H51 120.2
C64 C63 H51 120.2
C56 C57 C53 119.1(4)
C56 C57 H52 120.4
C53 C57 H52 120.4
C50 C51 C49 102.9(3)
C50 C51 H53 111.2
C49 C51 H53 111.2
C50 C51 H54 111.2
C49 C51 H54 111.2
H53 C51 H54 109.1
N7 C49 C51 104.9(3)
N7 C49 H55 110.8
C51 C49 H55 110.8
N7 C49 H56 110.8
C51 C49 H56 110.8
H55 C49 H56 108.8
C59 C64 C63 121.2(4)
C59 C64 H57 119.4
C63 C64 H57 119.4
C63 C62 C61 120.0(4)
C63 C62 H58 120.0
C61 C62 H58 120.0
C62 C61 C60 119.8(4)
C62 C61 H59 120.1
C60 C61 H59 120.1

loop_
_geom_bond_atom_site_label_1
_geom_bond_atom_site_label_2
_geom_bond_distance
Cl2 C23 1.747(4)
Cl3 C40 1.700(6)
O3 C33 1.230(5)
N2 C1 1.335(5)
N2 N1 1.429(5)
N2 H15 0.8800
O1 C1 1.232(5)
N4 C17 1.358(5)
N4 N3 1.430(4)
N4 H16 0.8800
N3 C20 1.484(5)
N3 C19 1.507(5)
N1 C3 1.489(5)
N1 C4 1.491(5)
O2 C17 1.232(5)
C26 C25 1.390(6)
C26 C21 1.392(5)
C26 H17 0.9500
C21 C22 1.377(5)
C21 C20 1.530(5)
C1 C2 1.505(6)
N6 C33 1.348(5)
N6 N5 1.424(5)
N6 H30 0.8800
N5 C36 1.481(6)
N5 C35 1.505(6)
C17 C18 1.489(6)
C24 C25 1.374(6)
C24 C23 1.389(6)
C24 H18 0.9500
C16 C15 1.374(6)
C16 C11 1.403(6)
C16 H1 0.9500
C23 C22 1.391(5)
C22 H19 0.9500
C3 C2 1.527(5)
C3 H2 0.9900
C3 H3 0.9900
C39 C38 1.382(6)
C39 C40 1.422(7)
C39 H31 0.9500
C2 H4 0.9900
C2 H5 0.9900
C10 C5 1.389(6)
C10 C9 1.399(7)
C10 H6 0.9500
C19 C18 1.525(6)
C19 H20 0.9900
C19 H21 0.9900
C32 C31 1.392(7)
C32 C27 1.401(6)
C32 H22 0.9500
C43 C48 1.366(7)
C43 C44 1.408(7)
C43 H32 0.9500
C7 C6 1.367(6)
C7 C8 1.375(8)
C7 H7 0.9500
C44 C45 1.380(7)
C44 C36 1.520(6)
C5 C6 1.381(6)
C5 C4 1.532(6)
C18 H23 0.9900
C18 H24 0.9900
C4 C11 1.515(5)
C4 H8 1.0000
C33 C34 1.516(6)
C20 C27 1.519(5)
C20 H60 1.0000
C15 C14 1.368(7)
C15 H9 0.9500
C36 C38 1.532(6)
C36 H33 1.0000
C37 C42 1.364(7)
C37 C38 1.387(7)
C37 H34 0.9500
C25 H25 0.9500
C11 C12 1.388(6)
C28 C27 1.380(6)
C28 C29 1.389(7)
C28 H26 0.9500
C12 C13 1.380(6)
C12 H10 0.9500
C48 C47 1.365(9)
C48 H35 0.9500
C34 C35 1.553(7)
C34 H36 0.9900
C34 H37 0.9900
C6 H11 0.9500
C31 C30 1.382(8)
C31 H27 0.9500
C14 C13 1.400(7)
C14 H12 0.9500
C46 C45 1.398(7)
C46 C47 1.401(9)
C46 H38 0.9500
C47 H39 0.9500
C8 C9 1.394(7)
C8 H13 0.9500
C13 H14 0.9500
C29 C30 1.369(8)
C29 H28 0.9500
C40 C41 1.384(8)
C41 C42 1.366(8)
C41 H40 0.9500
C45 H41 0.9500
C9 Cl1 1.735(5)
C30 H29 0.9500
C42 H42 0.9500
C35 H43 0.9900
C35 H44 0.9900
Cl4 C56 1.734(4)
N8 C50 1.348(5)
N8 N7 1.431(4)
N8 H45 0.8800
O4 C50 1.214(5)
N7 C52 1.486(5)
N7 C49 1.491(5)
C54 C58 1.383(6)
C54 C55 1.388(6)
C54 C52 1.523(5)
C52 C59 1.512(5)
C52 H46 1.0000
C59 C64 1.360(6)
C59 C60 1.392(6)
C56 C57 1.379(7)
C56 C55 1.397(6)
C58 C53 1.396(6)
C58 H47 0.9500
C50 C51 1.510(6)
C53 C57 1.388(7)
C53 H48 0.9500
C60 C61 1.391(6)
C60 H49 0.9500
C55 H50 0.9500
C63 C62 1.369(7)
C63 C64 1.393(6)
C63 H51 0.9500
C57 H52 0.9500
C51 C49 1.528(6)
C51 H53 0.9900
C51 H54 0.9900
C49 H55 0.9900
C49 H56 0.9900
C64 H57 0.9500
C62 C61 1.381(7)
C62 H58 0.9500
C61 H59 0.9500

loop_
_geom_torsion_atom_site_label_1
_geom_torsion_atom_site_label_2
_geom_torsion_atom_site_label_3
_geom_torsion_atom_site_label_4
_geom_torsion
C17 N4 N3 C20 95.2(4)
C17 N4 N3 C19 -22.8(4)
C1 N2 N1 C3 17.7(4)
C1 N2 N1 C4 -101.2(4)
C25 C26 C21 C22 -0.7(6)
C25 C26 C21 C20 179.1(4)
N1 N2 C1 O1 179.7(3)
N1 N2 C1 C2 -1.0(4)
C33 N6 N5 C36 -104.5(4)
C33 N6 N5 C35 12.2(5)
N3 N4 C17 O2 -174.8(4)
N3 N4 C17 C18 5.4(4)
C25 C24 C23 C22 0.1(6)
C25 C24 C23 Cl2 179.7(3)
C26 C21 C22 C23 1.1(6)
C20 C21 C22 C23 -178.7(4)
C24 C23 C22 C21 -0.9(6)
Cl2 C23 C22 C21 179.6(3)
N2 N1 C3 C2 -26.4(4)
C4 N1 C3 C2 89.1(4)
O1 C1 C2 C3 163.5(4)
N2 C1 C2 C3 -15.8(4)
N1 C3 C2 C1 26.2(4)
N4 N3 C19 C18 30.1(4)
C20 N3 C19 C18 -83.9(4)
C48 C43 C44 C45 -2.0(6)
C48 C43 C44 C36 -179.3(4)
C9 C10 C5 C6 -1.4(6)
C9 C10 C5 C4 179.5(4)
O2 C17 C18 C19 -165.5(4)
N4 C17 C18 C19 14.3(4)
N3 C19 C18 C17 -27.5(4)
N2 N1 C4 C11 -65.2(4)
C3 N1 C4 C11 -177.0(3)
N2 N1 C4 C5 172.8(3)
C3 N1 C4 C5 61.1(4)
C6 C5 C4 N1 54.6(5)
C10 C5 C4 N1 -126.3(4)
C6 C5 C4 C11 -67.1(5)
C10 C5 C4 C11 112.0(4)
N5 N6 C33 O3 -169.3(4)
N5 N6 C33 C34 7.2(6)
N4 N3 C20 C27 -168.8(3)
C19 N3 C20 C27 -58.3(4)
N4 N3 C20 C21 69.2(3)
C19 N3 C20 C21 179.6(3)
C22 C21 C20 N3 -143.7(4)
C26 C21 C20 N3 36.4(5)
C22 C21 C20 C27 94.2(4)
C26 C21 C20 C27 -85.7(4)
C11 C16 C15 C14 -1.4(6)
N6 N5 C36 C44 -57.4(5)
C35 N5 C36 C44 -169.0(4)
N6 N5 C36 C38 -179.0(3)
C35 N5 C36 C38 69.4(4)
C45 C44 C36 N5 153.6(4)
C43 C44 C36 N5 -29.0(6)
C45 C44 C36 C38 -84.8(5)
C43 C44 C36 C38 92.6(5)
C23 C24 C25 C26 0.3(6)
C21 C26 C25 C24 0.0(6)
C40 C39 C38 C37 -0.4(6)
C40 C39 C38 C36 -175.8(4)
C42 C37 C38 C39 0.9(7)
C42 C37 C38 C36 176.2(4)
N5 C36 C38 C39 -128.5(4)
C44 C36 C38 C39 108.5(5)
N5 C36 C38 C37 56.0(5)
C44 C36 C38 C37 -67.0(6)
C15 C16 C11 C12 1.9(6)
C15 C16 C11 C4 -178.1(4)
N1 C4 C11 C12 144.1(4)
C5 C4 C11 C12 -96.5(4)
N1 C4 C11 C16 -35.9(5)
C5 C4 C11 C16 83.6(4)
C16 C11 C12 C13 -1.3(6)
C4 C11 C12 C13 178.7(4)
C44 C43 C48 C47 1.8(7)
O3 C33 C34 C35 154.0(5)
N6 C33 C34 C35 -22.4(5)
C8 C7 C6 C5 -1.6(6)
C10 C5 C6 C7 2.6(6)
C4 C5 C6 C7 -178.4(4)
C27 C32 C31 C30 1.4(7)
C16 C15 C14 C13 0.3(7)
C29 C28 C27 C32 1.5(6)
C29 C28 C27 C20 -178.4(4)
C31 C32 C27 C28 -1.7(6)
C31 C32 C27 C20 178.2(4)
N3 C20 C27 C28 127.5(4)
C21 C20 C27 C28 -111.6(4)
N3 C20 C27 C32 -52.4(5)
C21 C20 C27 C32 68.4(5)
C43 C48 C47 C46 -0.7(7)
C45 C46 C47 C48 -0.2(7)
C6 C7 C8 C9 -0.4(6)
C11 C12 C13 C14 0.2(7)
C15 C14 C13 C12 0.3(7)
C27 C28 C29 C30 -1.0(7)
C38 C39 C40 C41 0.1(6)
C38 C39 C40 Cl3 178.9(3)
C39 C40 C41 C42 -0.2(7)
Cl3 C40 C41 C42 -179.0(4)
C43 C44 C45 C46 1.2(6)
C36 C44 C45 C46 178.6(4)
C47 C46 C45 C44 -0.1(6)
C7 C8 C9 C10 1.6(6)
C7 C8 C9 Cl1 -178.9(3)
C5 C10 C9 C8 -0.7(6)
C5 C10 C9 Cl1 179.8(3)
C28 C29 C30 C31 0.6(8)
C32 C31 C30 C29 -0.8(8)
C38 C37 C42 C41 -1.0(8)
C40 C41 C42 C37 0.6(8)
N6 N5 C35 C34 -25.8(5)
C36 N5 C35 C34 90.3(4)
C33 C34 C35 N5 29.3(5)
C50 N8 N7 C52 101.6(4)
C50 N8 N7 C49 -16.4(4)
N8 N7 C52 C59 -178.2(3)
C49 N7 C52 C59 -66.2(4)
N8 N7 C52 C54 58.6(4)
C49 N7 C52 C54 170.6(3)
C58 C54 C52 N7 32.0(5)
C55 C54 C52 N7 -150.9(3)
C58 C54 C52 C59 -90.0(4)
C55 C54 C52 C59 87.1(4)
N7 C52 C59 C64 122.7(4)
C54 C52 C59 C64 -114.8(4)
N7 C52 C59 C60 -60.3(5)
C54 C52 C59 C60 62.2(5)
C55 C54 C58 C53 1.1(6)
C52 C54 C58 C53 178.2(4)
N7 N8 C50 O4 176.0(4)
N7 N8 C50 C51 -1.3(5)
C54 C58 C53 C57 -1.0(6)
C64 C59 C60 C61 -0.2(7)
C52 C59 C60 C61 -177.2(4)
C58 C54 C55 C56 0.3(6)
C52 C54 C55 C56 -176.9(3)
C57 C56 C55 C54 -2.0(6)
Cl4 C56 C55 C54 179.6(3)
C55 C56 C57 C53 2.1(6)
Cl4 C56 C57 C53 -179.5(3)
C58 C53 C57 C56 -0.6(6)
O4 C50 C51 C49 -159.2(5)
N8 C50 C51 C49 17.9(5)
N8 N7 C49 C51 26.4(4)
C52 N7 C49 C51 -89.7(4)
C50 C51 C49 N7 -27.5(4)
C60 C59 C64 C63 -0.8(6)
C52 C59 C64 C63 176.2(4)
C62 C63 C64 C59 0.6(7)
C64 C63 C62 C61 0.6(7)
C63 C62 C61 C60 -1.6(7)
C59 C60 C61 C62 1.4(7)
